data_7703917
loop_
_publ_author_name
'Chen, Jia-Tao'
'Zhao, Xin-Hua'
'Zhang, Yuan-Zhu'

_publ_section_title
;
 Manipulating the spin crossover behavior in a series of
 {FeFe<sup>II</sup>} complexes.
;
_journal_issue 18
_journal_name_full 'Dalton transactions (Cambridge, England : 2003)'
_journal_page_first 5949
_journal_page_last 5956
_journal_paper_doi 10.1039/d0dt00016g
_journal_volume 49
_journal_year 2020
_chemical_formula_moiety 'C72 H78 B2 Fe3 N22, 6[CH3OH], 8[H2O]'
_chemical_formula_sum 'C78 H118 B2 Fe3 N22 O14'
_chemical_formula_weight 1777.11
_chemical_name_systematic bnbpenTp+300k
_space_group_crystal_system monoclinic
_space_group_IT_number 15
_space_group_name_Hall '-C 2yc'
_space_group_name_H-M_alt 'C 1 2/c 1'
_atom_sites_solution_hydrogens geom
_atom_sites_solution_primary dual
_audit_creation_date 2020-03-17
_audit_creation_method
;
Olex2 1.2
(compiled 2018.05.29 svn.r3508 for OlexSys, GUI svn.r5506)
;
_audit_update_record
;
2020-03-27 deposited with the CCDC.	2020-04-01 downloaded from the CCDC.
;
_cell_angle_alpha 90
_cell_angle_beta 116.701(9)
_cell_angle_gamma 90
_cell_formula_units_Z 4
_cell_length_a 23.678(7)
_cell_length_b 21.345(8)
_cell_length_c 22.221(9)
_cell_measurement_reflns_used 8612
_cell_measurement_temperature 100(2)
_cell_measurement_theta_max 27.070
_cell_measurement_theta_min 2.575
_cell_volume 10033(6)
_computing_cell_refinement 'SAINT V8.38A (?, 2016)'
_computing_data_collection 'Bruker APEX3'
_computing_data_reduction 'SAINT V8.38A (?, 2016)'
_computing_molecular_graphics 'Olex2 (Dolomanov et al., 2009)'
_computing_publication_material 'Olex2 (Dolomanov et al., 2009)'
_computing_structure_refinement 'XL (Sheldrick, 2008)'
_computing_structure_solution 'ShelXT (Sheldrick, 2015)'
_diffrn_ambient_temperature 100.02
_diffrn_measured_fraction_theta_full 0.989
_diffrn_measured_fraction_theta_max 0.973
_diffrn_measurement_device_type 'Bruker APEX-II CCD'
_diffrn_measurement_method '\f and \w scans'
_diffrn_radiation_type MoK\a
_diffrn_radiation_wavelength 0.71073
_diffrn_reflns_av_R_equivalents 0.0534
_diffrn_reflns_av_unetI/netI 0.0850
_diffrn_reflns_Laue_measured_fraction_full 0.989
_diffrn_reflns_Laue_measured_fraction_max 0.973
_diffrn_reflns_limit_h_max 24
_diffrn_reflns_limit_h_min -29
_diffrn_reflns_limit_k_max 26
_diffrn_reflns_limit_k_min -21
_diffrn_reflns_limit_l_max 27
_diffrn_reflns_limit_l_min -19
_diffrn_reflns_number 22160
_diffrn_reflns_point_group_measured_fraction_full 0.989
_diffrn_reflns_point_group_measured_fraction_max 0.973
_diffrn_reflns_theta_full 25.242
_diffrn_reflns_theta_max 26.454
_diffrn_reflns_theta_min 2.167
_diffrn_standards_number 0
_exptl_absorpt_coefficient_mu 0.492
_exptl_absorpt_correction_T_max 0.7454
_exptl_absorpt_correction_T_min 0.6094
_exptl_absorpt_correction_type multi-scan
_exptl_absorpt_process_details
'SADABS-2016/2 (Bruker,2016/2) was used for absorption correction. wR2(int) was 0.1316 before and 0.0705 after correction. The Ratio of minimum to maximum transmission is 0.8175. The \l/2 correction factor is Not present.'
_exptl_crystal_colour 'dark red'
_exptl_crystal_colour_modifier dark
_exptl_crystal_colour_primary red
_exptl_crystal_density_diffrn 1.176
_exptl_crystal_description block
_exptl_crystal_F_000 3760
_exptl_crystal_size_max 0.2
_exptl_crystal_size_mid 0.15
_exptl_crystal_size_min 0.12
_refine_diff_density_max 0.985
_refine_diff_density_min -0.431
_refine_diff_density_rms 0.058
_refine_ls_extinction_method none
_refine_ls_goodness_of_fit_ref 1.041
_refine_ls_hydrogen_treatment constr
_refine_ls_matrix_type full
_refine_ls_number_parameters 436
_refine_ls_number_reflns 10080
_refine_ls_number_restraints 66
_refine_ls_restrained_S_all 1.041
_refine_ls_R_factor_all 0.1155
_refine_ls_R_factor_gt 0.0658
_refine_ls_shift/su_max 0.001
_refine_ls_shift/su_mean 0.000
_refine_ls_structure_factor_coef Fsqd
_refine_ls_weighting_details 'w=1/[\s^2^(Fo^2^)+(0.0558P)^2^+19.6436P] where P=(Fo^2^+2Fc^2^)/3'
_refine_ls_weighting_scheme calc
_refine_ls_wR_factor_gt 0.1553
_refine_ls_wR_factor_ref 0.1847
_reflns_Friedel_coverage 0.000
_reflns_number_gt 5704
_reflns_number_total 10080
_reflns_threshold_expression 'I > 2\s(I)'
_cod_data_source_file d0dt00016g2.cif
_cod_data_source_block Tp+_300K
_cod_depositor_comments 'Adding full bibliography for 7703915--7703920.cif.'
_cod_database_code 7703917
_shelx_shelxl_version_number 2014/7
_shelx_space_group_comment
;
The symmetry employed for this shelxl refinement is uniquely defined
by the following loop, which should always be used as a source of
symmetry information in preference to the above space-group names.
They are only intended as comments.
;
_shelx_estimated_absorpt_t_max 0.943
_shelx_estimated_absorpt_t_min 0.908
_olex2_refinement_description
;
1. Fixed Uiso
 At 1.2 times of:
  All B(H) groups, All C(H) groups, All C(H,H) groups, All C(H,H,H,H) groups
 At 1.5 times of:
  All C(H,H,H) groups
2. Uiso/Uaniso restraints and constraints
C9 \\sim C8 \\sim C17 \\sim C16 \\sim C15 \\sim C10 \\sim C11 \\sim C12 \\sim
C13 \\sim C14: within 2A with sigma of 0.02 and sigma for terminal atoms of 0.04
Uanis(C4BA) = Uanis(C9)
Uanis(C10) = Uanis(C9AA)
Uanis(C3) = Uanis(C8)
Uanis(C15) = Uanis(C3BA)
Uanis(C0BA) = Uanis(C17)
Uanis(C16) = Uanis(C4AA)
Uanis(C7AA) = Uanis(C11)
Uanis(C12) = Uanis(C5AA)
Uanis(C2BA) = Uanis(C13)
Uanis(C1BA) = Uanis(C14)
3. Others
 Sof(H7BC)=Sof(H7BD)=Sof(C7AA)=Sof(H7AC)=Sof(C2BA)=Sof(H2BA)=Sof(C1BA)=
 Sof(H1BA)=Sof(C5AA)=Sof(H5AA)=Sof(C4AA)=Sof(C0BA)=Sof(C3)=Sof(H3)=Sof(C4BA)=
 Sof(C9AA)=Sof(H9AA)=Sof(C3BA)=Sof(H3BA)=1-FVAR(1)
 Sof(H7AA)=Sof(H7AB)=Sof(C8)=Sof(H8)=Sof(C9)=Sof(C10)=Sof(H10)=Sof(C15)=
 Sof(H15)=Sof(C16)=Sof(C17)=Sof(C11)=Sof(H11)=Sof(C13)=Sof(H13)=Sof(C14)=
 Sof(H14)=Sof(C12)=Sof(H12)=FVAR(1)
4.a Ternary CH refined with riding coordinates:
 B1(H1A)
4.b Secondary CH2 refined with riding coordinates:
 C6(H6A,H6B), C7(H7AA,H7AB), C7(H7BC,H7BD), C18(H18A,H18B)
4.c Aromatic/amide H refined with riding coordinates:
 C24(H24), C1(H1), C29(H29), C2(H2), C4(H4), C2AA(H2AA), C34(H34), C8(H8),
 C10(H10), C15(H15), C11(H11), C13(H13), C14(H14), C12(H12), C7AA(H7AC),
 C2BA(H2BA), C1BA(H1BA), C5AA(H5AA), C3(H3), C9AA(H9AA), C3BA(H3BA)
4.d Naphthalene refined as free rotating group:
 C8(C9,C10,C15,C16,C17,C11,C13,C14,C12), C7AA(C2BA,C1BA,C5AA,C4AA,C0BA,C3,C4BA,
 C9AA,C3BA)
4.e Idealised Me refined as rotating group:
 C31(H31A,H31B,H31C), C26(H26A,H26B,H26C), C23(H23A,H23B,H23C), C28(H28A,H28B,
 H28C), C36(H36A,H36B,H36C), C33(H33A,H33B,H33C)
;
_olex2_submission_special_instructions 'No special instructions were received'

loop_
_space_group_symop_operation_xyz
'x, y, z'
'-x, y, -z+1/2'
'x+1/2, y+1/2, z'
'-x+1/2, y+1/2, -z+1/2'
'-x, -y, -z'
'x, -y, z-1/2'
'-x+1/2, -y+1/2, -z'
'x+1/2, -y+1/2, z-1/2'

loop_
_atom_site_label
_atom_site_type_symbol
_atom_site_fract_x
_atom_site_fract_y
_atom_site_fract_z
_atom_site_U_iso_or_equiv
_atom_site_adp_type
_atom_site_occupancy
_atom_site_site_symmetry_order
_atom_site_calc_flag
_atom_site_refinement_flags_posn
_atom_site_refinement_flags_adp
_atom_site_refinement_flags_occupancy
_atom_site_disorder_assembly
_atom_site_disorder_group
Fe1 Fe 0.5000 0.58088(3) 0.7500 0.03911(19) Uani 1 2 d S T P . .
Fe2 Fe 0.38004(2) 0.41341(3) 0.57680(3) 0.04919(18) Uani 1 1 d . . . . .
N3 N 0.45412(14) 0.51503(14) 0.68144(15) 0.0461(7) Uani 1 1 d . . . . .
N1 N 0.43023(13) 0.58581(15) 0.78185(15) 0.0498(8) Uani 1 1 d . . . . .
N7 N 0.39664(14) 0.34252(15) 0.64182(15) 0.0525(8) Uani 1 1 d . . . . .
N9 N 0.45297(13) 0.38174(15) 0.56291(14) 0.0503(8) Uani 1 1 d . . . . .
N8 N 0.45476(14) 0.31902(16) 0.55015(16) 0.0558(8) Uani 1 1 d . . . . .
N6 N 0.40549(14) 0.28373(16) 0.62176(16) 0.0540(8) Uani 1 1 d . . . . .
N11 N 0.32072(14) 0.35836(16) 0.49981(16) 0.0560(8) Uani 1 1 d . . . . .
N2 N 0.53529(14) 0.65497(15) 0.82265(14) 0.0512(8) Uani 1 1 d . . . . .
N10 N 0.33862(15) 0.29775(17) 0.49810(17) 0.0594(9) Uani 1 1 d . . . . .
N4 N 0.27077(19) 0.4585(2) 0.6051(2) 0.0854(12) Uani 1 1 d . . . . .
N5 N 0.35773(18) 0.5242(2) 0.4797(2) 0.0770(11) Uani 1 1 d . . . . .
C19 C 0.42946(17) 0.47408(19) 0.64542(18) 0.0469(9) Uani 1 1 d . . . . .
C5 C 0.44783(17) 0.61557(19) 0.84121(19) 0.0535(10) Uani 1 1 d . . . . .
C24 C 0.41582(19) 0.2735(2) 0.7241(2) 0.0659(12) Uani 1 1 d . . . . .
H24 H 0.4220 0.2560 0.7659 0.079 Uiso 1 1 calc R . . . .
C1 C 0.37216(16) 0.5609(2) 0.75140(19) 0.0557(10) Uani 1 1 d . . . . .
H1 H 0.3600 0.5393 0.7100 0.067 Uiso 1 1 calc R . . . .
C31 C 0.52461(18) 0.4744(2) 0.58190(19) 0.0586(11) Uani 1 1 d . . . . .
H31A H 0.4877 0.5011 0.5568 0.088 Uiso 1 1 calc GR . . . .
H31B H 0.5581 0.4849 0.5691 0.088 Uiso 1 1 calc GR . . . .
H31C H 0.5400 0.4813 0.6303 0.088 Uiso 1 1 calc GR . . . .
C27 C 0.5075(2) 0.3057(2) 0.5444(2) 0.0645(11) Uani 1 1 d . . . . .
C25 C 0.40321(18) 0.3358(2) 0.7054(2) 0.0592(11) Uani 1 1 d . . . . .
C29 C 0.54068(19) 0.3611(2) 0.5536(2) 0.0610(11) Uani 1 1 d . . . . .
H29 H 0.5797 0.3662 0.5517 0.073 Uiso 1 1 calc R . . . .
C30 C 0.50659(17) 0.40798(19) 0.56593(17) 0.0499(9) Uani 1 1 d . . . . .
C21 C 0.36565(18) 0.4822(2) 0.5150(2) 0.0538(10) Uani 1 1 d . . . . .
C22 C 0.41769(17) 0.2419(2) 0.6716(2) 0.0610(11) Uani 1 1 d . . . . .
C6 C 0.51539(18) 0.6403(2) 0.87527(18) 0.0574(10) Uani 1 1 d . . . . .
H6A H 0.5175 0.6785 0.9015 0.069 Uiso 1 1 calc R . . . .
H6B H 0.5439 0.6084 0.9065 0.069 Uiso 1 1 calc R . . . .
C35 C 0.26248(18) 0.3660(2) 0.4460(2) 0.0659(12) Uani 1 1 d . . . . .
C26 C 0.3987(3) 0.3886(2) 0.7471(2) 0.0803(14) Uani 1 1 d . . . . .
H26A H 0.4316 0.4196 0.7539 0.121 Uiso 1 1 calc GR . . . .
H26B H 0.4046 0.3726 0.7908 0.121 Uiso 1 1 calc GR . . . .
H26C H 0.3570 0.4084 0.7238 0.121 Uiso 1 1 calc GR . . . .
C7 C 0.60711(16) 0.6625(2) 0.8557(2) 0.0595(11) Uani 1 1 d . . . . .
H7AA H 0.6209 0.6647 0.8198 0.071 Uiso 0.294(4) 1 calc R . . A 1
H7AB H 0.6265 0.6247 0.8829 0.071 Uiso 0.294(4) 1 calc R . . A 1
H7BC H 0.6263 0.6204 0.8687 0.071 Uiso 0.706(4) 1 calc R . . A 2
H7BD H 0.6191 0.6791 0.8214 0.071 Uiso 0.706(4) 1 calc R . . A 2
C2 C 0.3297(2) 0.5651(2) 0.7773(2) 0.0744(13) Uani 1 1 d . . . . .
H2 H 0.2887 0.5474 0.7540 0.089 Uiso 1 1 calc R . . . .
C4 C 0.4076(2) 0.6214(2) 0.8704(2) 0.0704(12) Uani 1 1 d . . . . .
H4 H 0.4206 0.6429 0.9120 0.085 Uiso 1 1 calc R . . . .
C2AA C 0.3474(2) 0.5952(2) 0.8375(3) 0.0780(14) Uani 1 1 d . . . . .
H2AA H 0.3189 0.5983 0.8567 0.094 Uiso 1 1 calc R . . . .
C20 C 0.31085(19) 0.4414(2) 0.5933(2) 0.0619(11) Uani 1 1 d . . . . .
C34 C 0.2444(2) 0.3102(3) 0.4112(2) 0.0766(14) Uani 1 1 d . . . . .
H34 H 0.2063 0.3024 0.3716 0.092 Uiso 1 1 calc R . . . .
C32 C 0.2919(2) 0.2682(2) 0.4445(2) 0.0717(13) Uani 1 1 d . . . . .
C18 C 0.50205(19) 0.71244(19) 0.7851(2) 0.0603(11) Uani 1 1 d . . . . .
H18A H 0.5252 0.7501 0.8099 0.072 Uiso 1 1 calc R . . . .
H18B H 0.4589 0.7139 0.7818 0.072 Uiso 1 1 calc R . . . .
C23 C 0.4304(2) 0.1742(2) 0.6647(3) 0.0820(14) Uani 1 1 d . . . . .
H23A H 0.3977 0.1579 0.6221 0.123 Uiso 1 1 calc GR . . . .
H23B H 0.4301 0.1504 0.7023 0.123 Uiso 1 1 calc GR . . . .
H23C H 0.4719 0.1700 0.6653 0.123 Uiso 1 1 calc GR . . . .
C28 C 0.5228(2) 0.2413(2) 0.5306(3) 0.0915(16) Uani 1 1 d . . . . .
H28A H 0.5271 0.2134 0.5674 0.137 Uiso 1 1 calc GR . . . .
H28B H 0.5627 0.2421 0.5272 0.137 Uiso 1 1 calc GR . . . .
H28C H 0.4889 0.2261 0.4882 0.137 Uiso 1 1 calc GR . . . .
C8 C 0.6548(6) 0.7136(4) 0.9716(5) 0.0709(18) Uani 0.294(4) 1 d . U . A 1
H8 H 0.6521 0.6734 0.9883 0.085 Uiso 0.294(4) 1 calc R . . A 1
C9 C 0.6336(6) 0.7226(4) 0.9028(4) 0.0572(15) Uani 0.294(4) 1 d G U . A 1
C10 C 0.6377(5) 0.7815(5) 0.8783(4) 0.0597(15) Uani 0.294(4) 1 d G U . A 1
H10 H 0.6231 0.7876 0.8314 0.072 Uiso 0.294(4) 1 calc R . . A 1
C15 C 0.6630(5) 0.8314(4) 0.9226(4) 0.0710(16) Uani 0.294(4) 1 d G U . A 1
H15 H 0.6657 0.8717 0.9059 0.085 Uiso 0.294(4) 1 calc R . . A 1
C16 C 0.6842(3) 0.8224(4) 0.9913(4) 0.0663(18) Uani 0.294(4) 1 d G U . A 1
C17 C 0.6802(4) 0.7635(4) 1.0158(4) 0.0694(17) Uani 0.294(4) 1 d G U . A 1
C11 C 0.7014(6) 0.7546(5) 1.0845(4) 0.122(3) Uani 0.294(4) 1 d G U . A 1
H11 H 0.6986 0.7143 1.1013 0.147 Uiso 0.294(4) 1 calc R . . A 1
C13 C 0.7267(6) 0.8045(6) 1.1288(4) 0.131(3) Uani 0.294(4) 1 d G U . A 1
H13 H 0.7412 0.7984 1.1758 0.158 Uiso 0.294(4) 1 calc R . . A 1
C14 C 0.7308(6) 0.8634(6) 1.1043(5) 0.118(3) Uani 0.294(4) 1 d G U . A 1
H14 H 0.7481 0.8975 1.1346 0.142 Uiso 0.294(4) 1 calc R . . A 1
C12 C 0.7095(6) 0.8724(4) 1.0356(5) 0.097(2) Uani 0.294(4) 1 d G U . A 1
H12 H 0.7123 0.9126 1.0189 0.116 Uiso 0.294(4) 1 calc R . . A 1
C36 C 0.2262(2) 0.4260(3) 0.4305(3) 0.0896(16) Uani 1 1 d . . . . .
H36A H 0.2117 0.4339 0.4648 0.134 Uiso 1 1 calc GR . . . .
H36B H 0.1895 0.4230 0.3861 0.134 Uiso 1 1 calc GR . . . .
H36C H 0.2534 0.4605 0.4303 0.134 Uiso 1 1 calc GR . . . .
C33 C 0.2962(3) 0.2003(3) 0.4300(3) 0.1003(18) Uani 1 1 d . . . . .
H33A H 0.3333 0.1936 0.4221 0.151 Uiso 1 1 calc GR . . . .
H33B H 0.2580 0.1879 0.3899 0.151 Uiso 1 1 calc GR . . . .
H33C H 0.3002 0.1751 0.4686 0.151 Uiso 1 1 calc GR . . . .
B1 B 0.4031(2) 0.2764(2) 0.5520(2) 0.0605(12) Uani 1 1 d . . . . .
H1A H 0.4110 0.2318 0.5443 0.073 Uiso 1 1 calc R . . . .
C7AA C 0.6786(2) 0.87111(15) 0.9507(2) 0.122(3) Uani 0.706(4) 1 d . . . A 2
H7AC H 0.6652 0.8864 0.9062 0.147 Uiso 0.706(4) 1 calc R . . A 2
C2BA C 0.7057(3) 0.91171(14) 1.0052(3) 0.131(3) Uani 0.706(4) 1 d G . . A 2
H2BA H 0.7109 0.9548 0.9980 0.158 Uiso 0.706(4) 1 calc R . . A 2
C1BA C 0.7253(2) 0.88931(18) 1.0703(2) 0.118(3) Uani 0.706(4) 1 d G . . A 2
H1BA H 0.7439 0.9171 1.1076 0.142 Uiso 0.706(4) 1 calc R . . A 2
C5AA C 0.7178(2) 0.82632(19) 1.08085(16) 0.097(2) Uani 0.706(4) 1 d G . . A 2
H5AA H 0.7312 0.8110 1.1253 0.116 Uiso 0.706(4) 1 calc R . . A 2
C4AA C 0.69070(13) 0.78572(15) 1.02632(13) 0.0663(18) Uani 0.706(4) 1 d G . . A 2
C0BA C 0.67111(15) 0.80812(14) 0.96125(14) 0.0694(17) Uani 0.706(4) 1 d G . . A 2
C3 C 0.6440(2) 0.76753(17) 0.90672(13) 0.0709(18) Uani 0.706(4) 1 d G . . A 2
H3 H 0.6306 0.7828 0.8622 0.085 Uiso 0.706(4) 1 calc R . . A 2
C4BA C 0.6365(2) 0.70453(16) 0.91726(17) 0.0572(15) Uani 0.706(4) 1 d G . . A 2
C9AA C 0.6561(2) 0.68214(14) 0.98234(19) 0.0597(15) Uani 0.706(4) 1 d G . . A 2
H9AA H 0.6509 0.6391 0.9895 0.072 Uiso 0.706(4) 1 calc R . . A 2
C3BA C 0.68317(18) 0.72273(16) 1.03687(15) 0.0710(16) Uani 0.706(4) 1 d G . . A 2
H3BA H 0.6966 0.7074 1.0813 0.085 Uiso 0.706(4) 1 calc R . . A 2

loop_
_atom_site_aniso_label
_atom_site_aniso_U_11
_atom_site_aniso_U_22
_atom_site_aniso_U_33
_atom_site_aniso_U_23
_atom_site_aniso_U_13
_atom_site_aniso_U_12
Fe1 0.0342(4) 0.0514(4) 0.0308(4) 0.000 0.0137(3) 0.000
Fe2 0.0439(3) 0.0629(4) 0.0429(3) -0.0062(3) 0.0214(2) -0.0123(3)
N3 0.0555(18) 0.0492(18) 0.0372(16) -0.0042(14) 0.0240(14) -0.0107(15)
N1 0.0353(15) 0.067(2) 0.0388(17) 0.0039(15) 0.0095(13) -0.0063(15)
N7 0.0561(19) 0.058(2) 0.0464(18) -0.0054(16) 0.0256(15) -0.0124(16)
N9 0.0437(17) 0.065(2) 0.0440(18) -0.0130(15) 0.0210(14) -0.0143(16)
N8 0.0495(19) 0.063(2) 0.060(2) -0.0074(17) 0.0285(16) -0.0105(16)
N6 0.0482(18) 0.062(2) 0.052(2) -0.0047(17) 0.0224(15) -0.0105(16)
N11 0.0489(19) 0.069(2) 0.0502(19) -0.0102(17) 0.0219(16) -0.0197(17)
N2 0.0474(18) 0.066(2) 0.0391(17) -0.0028(15) 0.0189(14) -0.0041(16)
N10 0.056(2) 0.065(2) 0.058(2) -0.0150(18) 0.0269(17) -0.0184(18)
N4 0.070(2) 0.100(3) 0.106(3) -0.003(3) 0.057(2) 0.003(2)
N5 0.072(3) 0.090(3) 0.071(3) 0.018(2) 0.035(2) -0.003(2)
C19 0.046(2) 0.059(2) 0.041(2) -0.0005(19) 0.0242(17) -0.0095(19)
C5 0.046(2) 0.068(3) 0.045(2) 0.0097(19) 0.0188(18) 0.004(2)
C24 0.059(3) 0.083(3) 0.052(3) 0.012(2) 0.021(2) -0.006(2)
C1 0.038(2) 0.078(3) 0.042(2) 0.0138(19) 0.0103(17) -0.0017(19)
C31 0.053(2) 0.081(3) 0.046(2) -0.008(2) 0.0252(19) -0.021(2)
C27 0.058(3) 0.081(3) 0.064(3) -0.005(2) 0.035(2) 0.000(2)
C25 0.055(2) 0.079(3) 0.045(2) 0.001(2) 0.0239(19) -0.014(2)
C29 0.049(2) 0.085(3) 0.054(2) -0.006(2) 0.0273(19) -0.010(2)
C30 0.042(2) 0.075(3) 0.0332(19) -0.0056(18) 0.0174(16) -0.013(2)
C21 0.050(2) 0.064(3) 0.048(2) -0.005(2) 0.0233(19) -0.009(2)
C22 0.038(2) 0.073(3) 0.064(3) 0.003(2) 0.0154(19) -0.008(2)
C6 0.054(2) 0.078(3) 0.039(2) -0.007(2) 0.0205(18) 0.001(2)
C35 0.040(2) 0.099(4) 0.051(2) -0.005(2) 0.0133(19) -0.017(2)
C26 0.110(4) 0.088(3) 0.057(3) -0.005(3) 0.051(3) -0.013(3)
C7 0.036(2) 0.080(3) 0.054(2) -0.015(2) 0.0122(17) -0.012(2)
C2 0.045(2) 0.103(4) 0.074(3) 0.011(3) 0.025(2) -0.004(2)
C4 0.063(3) 0.097(4) 0.061(3) -0.002(3) 0.037(2) 0.008(3)
C2AA 0.055(3) 0.111(4) 0.082(3) 0.012(3) 0.044(3) 0.011(3)
C20 0.047(2) 0.078(3) 0.060(3) -0.005(2) 0.023(2) -0.014(2)
C34 0.051(3) 0.111(4) 0.061(3) -0.028(3) 0.019(2) -0.032(3)
C32 0.064(3) 0.093(4) 0.061(3) -0.034(3) 0.030(2) -0.040(3)
C18 0.057(2) 0.064(3) 0.061(3) -0.003(2) 0.027(2) -0.001(2)
C23 0.076(3) 0.072(3) 0.094(4) 0.008(3) 0.034(3) 0.002(3)
C28 0.088(4) 0.087(4) 0.120(5) -0.016(3) 0.065(3) -0.001(3)
C8 0.060(4) 0.092(5) 0.041(3) 0.007(3) 0.005(3) -0.002(3)
C9 0.042(2) 0.065(4) 0.065(4) -0.002(3) 0.024(2) -0.005(3)
C10 0.045(3) 0.070(4) 0.052(3) -0.004(3) 0.010(2) -0.006(3)
C15 0.068(4) 0.082(4) 0.063(4) -0.009(3) 0.029(3) -0.011(3)
C16 0.047(3) 0.071(4) 0.078(5) -0.031(3) 0.026(3) -0.016(3)
C17 0.065(4) 0.077(4) 0.058(4) -0.015(3) 0.021(3) -0.020(3)
C11 0.119(6) 0.125(6) 0.100(6) -0.027(5) 0.029(5) -0.034(5)
C13 0.116(6) 0.115(6) 0.124(7) -0.030(6) 0.018(6) -0.038(5)
C14 0.093(5) 0.132(7) 0.097(7) -0.055(6) 0.013(5) 0.002(5)
C12 0.083(4) 0.095(6) 0.105(6) -0.017(4) 0.036(4) -0.010(4)
C36 0.051(3) 0.113(4) 0.084(4) -0.002(3) 0.012(2) -0.012(3)
C33 0.102(4) 0.113(4) 0.086(4) -0.041(3) 0.042(3) -0.046(4)
B1 0.065(3) 0.063(3) 0.057(3) -0.015(2) 0.031(2) -0.017(3)
C7AA 0.119(6) 0.125(6) 0.100(6) -0.027(5) 0.029(5) -0.034(5)
C2BA 0.116(6) 0.115(6) 0.124(7) -0.030(6) 0.018(6) -0.038(5)
C1BA 0.093(5) 0.132(7) 0.097(7) -0.055(6) 0.013(5) 0.002(5)
C5AA 0.083(4) 0.095(6) 0.105(6) -0.017(4) 0.036(4) -0.010(4)
C4AA 0.047(3) 0.071(4) 0.078(5) -0.031(3) 0.026(3) -0.016(3)
C0BA 0.065(4) 0.077(4) 0.058(4) -0.015(3) 0.021(3) -0.020(3)
C3 0.060(4) 0.092(5) 0.041(3) 0.007(3) 0.005(3) -0.002(3)
C4BA 0.042(2) 0.065(4) 0.065(4) -0.002(3) 0.024(2) -0.005(3)
C9AA 0.045(3) 0.070(4) 0.052(3) -0.004(3) 0.010(2) -0.006(3)
C3BA 0.068(4) 0.082(4) 0.063(4) -0.009(3) 0.029(3) -0.011(3)

loop_
_atom_type_symbol
_atom_type_description
_atom_type_scat_dispersion_real
_atom_type_scat_dispersion_imag
_atom_type_scat_source
B B 0.0013 0.0007 'International Tables Vol C Tables 4.2.6.8 and 6.1.1.4'
C C 0.0033 0.0016 'International Tables Vol C Tables 4.2.6.8 and 6.1.1.4'
Fe Fe 0.3463 0.8444 'International Tables Vol C Tables 4.2.6.8 and 6.1.1.4'
H H 0.0000 0.0000 'International Tables Vol C Tables 4.2.6.8 and 6.1.1.4'
N N 0.0061 0.0033 'International Tables Vol C Tables 4.2.6.8 and 6.1.1.4'
O O 0.0106 0.0060 'International Tables Vol C Tables 4.2.6.8 and 6.1.1.4'

loop_
_geom_angle_atom_site_label_1
_geom_angle_atom_site_label_2
_geom_angle_atom_site_label_3
_geom_angle
_geom_angle_site_symmetry_1
_geom_angle_site_symmetry_3
_geom_angle_publ_flag
N3 Fe1 N3 90.54(17) . 2_656 ?
N3 Fe1 N1 91.09(12) 2_656 . ?
N3 Fe1 N1 93.01(12) 2_656 2_656 ?
N3 Fe1 N1 93.01(12) . . ?
N3 Fe1 N1 91.09(12) . 2_656 ?
N3 Fe1 N2 171.19(11) 2_656 2_656 ?
N3 Fe1 N2 92.89(12) 2_656 . ?
N3 Fe1 N2 171.18(11) . . ?
N3 Fe1 N2 92.89(12) . 2_656 ?
N1 Fe1 N1 174.18(18) . 2_656 ?
N1 Fe1 N2 96.83(11) . 2_656 ?
N1 Fe1 N2 96.84(12) 2_656 . ?
N1 Fe1 N2 78.82(12) . . ?
N1 Fe1 N2 78.82(12) 2_656 2_656 ?
N2 Fe1 N2 84.90(17) 2_656 . ?
N7 Fe2 N11 90.45(13) . . ?
N9 Fe2 N7 87.30(13) . . ?
N9 Fe2 N11 89.58(13) . . ?
C19 Fe2 N7 94.80(14) . . ?
C19 Fe2 N9 95.11(13) . . ?
C19 Fe2 N11 173.11(15) . . ?
C21 Fe2 N7 178.94(15) . . ?
C21 Fe2 N9 92.05(15) . . ?
C21 Fe2 N11 90.38(15) . . ?
C21 Fe2 C19 84.43(16) . . ?
C20 Fe2 N7 90.30(16) . . ?
C20 Fe2 N9 177.57(16) . . ?
C20 Fe2 N11 90.84(15) . . ?
C20 Fe2 C19 84.69(16) . . ?
C20 Fe2 C21 90.34(17) . . ?
C19 N3 Fe1 175.3(3) . . ?
C5 N1 Fe1 114.5(2) . . ?
C1 N1 Fe1 127.0(3) . . ?
C1 N1 C5 118.5(3) . . ?
N6 N7 Fe2 117.6(2) . . ?
C25 N7 Fe2 136.3(3) . . ?
C25 N7 N6 106.1(3) . . ?
N8 N9 Fe2 118.0(2) . . ?
C30 N9 Fe2 134.7(3) . . ?
C30 N9 N8 107.3(3) . . ?
N9 N8 B1 118.2(3) . . ?
C27 N8 N9 110.0(3) . . ?
C27 N8 B1 131.4(4) . . ?
N7 N6 B1 118.6(3) . . ?
C22 N6 N7 110.1(3) . . ?
C22 N6 B1 131.2(4) . . ?
N10 N11 Fe2 117.7(2) . . ?
N10 N11 C35 107.0(3) . . ?
C35 N11 Fe2 135.3(3) . . ?
C6 N2 Fe1 106.6(2) . . ?
C6 N2 C7 108.9(3) . . ?
C6 N2 C18 109.9(3) . . ?
C7 N2 Fe1 114.4(2) . . ?
C18 N2 Fe1 104.8(2) . . ?
C18 N2 C7 112.0(3) . . ?
N11 N10 B1 118.3(3) . . ?
C32 N10 N11 108.8(4) . . ?
C32 N10 B1 132.9(4) . . ?
N3 C19 Fe2 172.3(3) . . ?
N1 C5 C6 116.3(3) . . ?
N1 C5 C4 121.9(4) . . ?
C4 C5 C6 121.9(4) . . ?
C25 C24 H24 126.2 . . ?
C22 C24 H24 126.2 . . ?
C22 C24 C25 107.6(4) . . ?
N1 C1 H1 118.6 . . ?
N1 C1 C2 122.9(4) . . ?
C2 C1 H1 118.6 . . ?
H31A C31 H31B 109.5 . . ?
H31A C31 H31C 109.5 . . ?
H31B C31 H31C 109.5 . . ?
C30 C31 H31A 109.5 . . ?
C30 C31 H31B 109.5 . . ?
C30 C31 H31C 109.5 . . ?
N8 C27 C29 107.3(4) . . ?
N8 C27 C28 122.6(4) . . ?
C29 C27 C28 130.1(4) . . ?
N7 C25 C24 108.9(4) . . ?
N7 C25 C26 124.0(4) . . ?
C24 C25 C26 127.1(4) . . ?
C27 C29 H29 126.2 . . ?
C27 C29 C30 107.6(3) . . ?
C30 C29 H29 126.2 . . ?
N9 C30 C31 124.7(3) . . ?
N9 C30 C29 107.8(4) . . ?
C29 C30 C31 127.5(3) . . ?
N5 C21 Fe2 178.1(4) . . ?
N6 C22 C24 107.3(4) . . ?
N6 C22 C23 122.2(4) . . ?
C24 C22 C23 130.5(4) . . ?
N2 C6 C5 108.5(3) . . ?
N2 C6 H6A 110.0 . . ?
N2 C6 H6B 110.0 . . ?
C5 C6 H6A 110.0 . . ?
C5 C6 H6B 110.0 . . ?
H6A C6 H6B 108.4 . . ?
N11 C35 C34 108.8(4) . . ?
N11 C35 C36 123.6(4) . . ?
C34 C35 C36 127.6(4) . . ?
C25 C26 H26A 109.5 . . ?
C25 C26 H26B 109.5 . . ?
C25 C26 H26C 109.5 . . ?
H26A C26 H26B 109.5 . . ?
H26A C26 H26C 109.5 . . ?
H26B C26 H26C 109.5 . . ?
N2 C7 H7AA 108.5 . . ?
N2 C7 H7AB 108.5 . . ?
N2 C7 H7BC 108.0 . . ?
N2 C7 H7BD 108.0 . . ?
N2 C7 C9 115.1(6) . . ?
H7AA C7 H7AB 107.5 . . ?
H7BC C7 H7BD 107.3 . . ?
C9 C7 H7AA 108.5 . . ?
C9 C7 H7AB 108.5 . . ?
C4BA C7 N2 117.1(3) . . ?
C4BA C7 H7BC 108.0 . . ?
C4BA C7 H7BD 108.0 . . ?
C1 C2 H2 120.6 . . ?
C1 C2 C2AA 118.8(4) . . ?
C2AA C2 H2 120.6 . . ?
C5 C4 H4 120.8 . . ?
C5 C4 C2AA 118.5(4) . . ?
C2AA C4 H4 120.8 . . ?
C2 C2AA C4 119.6(4) . . ?
C2 C2AA H2AA 120.2 . . ?
C4 C2AA H2AA 120.2 . . ?
N4 C20 Fe2 178.0(4) . . ?
C35 C34 H34 126.5 . . ?
C32 C34 C35 106.9(4) . . ?
C32 C34 H34 126.5 . . ?
N10 C32 C34 108.5(4) . . ?
N10 C32 C33 121.9(5) . . ?
C34 C32 C33 129.6(4) . . ?
N2 C18 C18 110.4(2) . 2_656 ?
N2 C18 H18A 109.6 . . ?
N2 C18 H18B 109.6 . . ?
C18 C18 H18A 109.6 2_656 . ?
C18 C18 H18B 109.6 2_656 . ?
H18A C18 H18B 108.1 . . ?
C22 C23 H23A 109.5 . . ?
C22 C23 H23B 109.5 . . ?
C22 C23 H23C 109.5 . . ?
H23A C23 H23B 109.5 . . ?
H23A C23 H23C 109.5 . . ?
H23B C23 H23C 109.5 . . ?
C27 C28 H28A 109.5 . . ?
C27 C28 H28B 109.5 . . ?
C27 C28 H28C 109.5 . . ?
H28A C28 H28B 109.5 . . ?
H28A C28 H28C 109.5 . . ?
H28B C28 H28C 109.5 . . ?
C9 C8 H8 120.0 . . ?
C9 C8 C17 120.0 . . ?
C17 C8 H8 120.0 . . ?
C8 C9 C7 116.9(6) . . ?
C8 C9 C10 120.0 . . ?
C10 C9 C7 123.1(6) . . ?
C9 C10 H10 120.0 . . ?
C15 C10 C9 120.0 . . ?
C15 C10 H10 120.0 . . ?
C10 C15 H15 120.0 . . ?
C10 C15 C16 120.0 . . ?
C16 C15 H15 120.0 . . ?
C15 C16 C12 120.0 . . ?
C17 C16 C15 120.0 . . ?
C17 C16 C12 120.0 . . ?
C16 C17 C8 120.0 . . ?
C16 C17 C11 120.0 . . ?
C11 C17 C8 120.0 . . ?
C17 C11 H11 120.0 . . ?
C13 C11 C17 120.0 . . ?
C13 C11 H11 120.0 . . ?
C11 C13 H13 120.0 . . ?
C14 C13 C11 120.0 . . ?
C14 C13 H13 120.0 . . ?
C13 C14 H14 120.0 . . ?
C13 C14 C12 120.0 . . ?
C12 C14 H14 120.0 . . ?
C16 C12 H12 120.0 . . ?
C14 C12 C16 120.0 . . ?
C14 C12 H12 120.0 . . ?
C35 C36 H36A 109.5 . . ?
C35 C36 H36B 109.5 . . ?
C35 C36 H36C 109.5 . . ?
H36A C36 H36B 109.5 . . ?
H36A C36 H36C 109.5 . . ?
H36B C36 H36C 109.5 . . ?
C32 C33 H33A 109.5 . . ?
C32 C33 H33B 109.5 . . ?
C32 C33 H33C 109.5 . . ?
H33A C33 H33B 109.5 . . ?
H33A C33 H33C 109.5 . . ?
H33B C33 H33C 109.5 . . ?
N8 B1 H1A 110.3 . . ?
N6 B1 N8 107.3(3) . . ?
N6 B1 H1A 110.3 . . ?
N10 B1 N8 109.2(4) . . ?
N10 B1 N6 109.4(3) . . ?
N10 B1 H1A 110.3 . . ?
C2BA C7AA H7AC 120.0 . . ?
C2BA C7AA C0BA 120.0 . . ?
C0BA C7AA H7AC 120.0 . . ?
C7AA C2BA H2BA 120.0 . . ?
C1BA C2BA C7AA 120.0 . . ?
C1BA C2BA H2BA 120.0 . . ?
C2BA C1BA H1BA 120.0 . . ?
C2BA C1BA C5AA 120.0 . . ?
C5AA C1BA H1BA 120.0 . . ?
C1BA C5AA H5AA 120.0 . . ?
C4AA C5AA C1BA 120.0 . . ?
C4AA C5AA H5AA 120.0 . . ?
C5AA C4AA C0BA 120.0 . . ?
C5AA C4AA C3BA 120.0 . . ?
C0BA C4AA C3BA 120.0 . . ?
C4AA C0BA C7AA 120.0 . . ?
C3 C0BA C7AA 120.0 . . ?
C3 C0BA C4AA 120.0 . . ?
C0BA C3 H3 120.0 . . ?
C0BA C3 C4BA 120.0 . . ?
C4BA C3 H3 120.0 . . ?
C3 C4BA C7 117.4(3) . . ?
C9AA C4BA C7 122.6(3) . . ?
C9AA C4BA C3 120.0 . . ?
C4BA C9AA H9AA 120.0 . . ?
C3BA C9AA C4BA 120.0 . . ?
C3BA C9AA H9AA 120.0 . . ?
C4AA C3BA H3BA 120.0 . . ?
C9AA C3BA C4AA 120.0 . . ?
C9AA C3BA H3BA 120.0 . . ?

loop_
_geom_bond_atom_site_label_1
_geom_bond_atom_site_label_2
_geom_bond_distance
_geom_bond_site_symmetry_2
_geom_bond_publ_flag
Fe1 N3 1.997(3) . ?
Fe1 N3 1.997(3) 2_656 ?
Fe1 N1 2.072(3) 2_656 ?
Fe1 N1 2.072(3) . ?
Fe1 N2 2.143(3) 2_656 ?
Fe1 N2 2.143(3) . ?
Fe2 N7 2.005(3) . ?
Fe2 N9 2.003(3) . ?
Fe2 N11 2.030(3) . ?
Fe2 C19 1.941(4) . ?
Fe2 C21 1.933(5) . ?
Fe2 C20 1.928(4) . ?
N3 C19 1.151(4) . ?
N1 C5 1.350(5) . ?
N1 C1 1.340(4) . ?
N7 N6 1.379(4) . ?
N7 C25 1.357(5) . ?
N9 N8 1.373(4) . ?
N9 C30 1.361(4) . ?
N8 C27 1.340(5) . ?
N8 B1 1.540(5) . ?
N6 C22 1.349(5) . ?
N6 B1 1.533(6) . ?
N11 N10 1.367(4) . ?
N11 C35 1.370(5) . ?
N2 C6 1.477(5) . ?
N2 C7 1.528(4) . ?
N2 C18 1.493(5) . ?
N10 C32 1.362(5) . ?
N10 B1 1.527(6) . ?
N4 C20 1.151(5) . ?
N5 C21 1.150(5) . ?
C5 C6 1.524(5) . ?
C5 C4 1.379(5) . ?
C24 H24 0.9500 . ?
C24 C25 1.385(6) . ?
C24 C22 1.366(6) . ?
C1 H1 0.9500 . ?
C1 C2 1.368(5) . ?
C31 H31A 0.9800 . ?
C31 H31B 0.9800 . ?
C31 H31C 0.9800 . ?
C31 C30 1.477(5) . ?
C27 C29 1.384(6) . ?
C27 C28 1.488(6) . ?
C25 C26 1.494(6) . ?
C29 H29 0.9500 . ?
C29 C30 1.388(5) . ?
C22 C23 1.498(6) . ?
C6 H6A 0.9900 . ?
C6 H6B 0.9900 . ?
C35 C34 1.380(6) . ?
C35 C36 1.494(7) . ?
C26 H26A 0.9800 . ?
C26 H26B 0.9800 . ?
C26 H26C 0.9800 . ?
C7 H7AA 0.9900 . ?
C7 H7AB 0.9900 . ?
C7 H7BC 0.9900 . ?
C7 H7BD 0.9900 . ?
C7 C9 1.595(8) . ?
C7 C4BA 1.518(4) . ?
C2 H2 0.9500 . ?
C2 C2AA 1.370(6) . ?
C4 H4 0.9500 . ?
C4 C2AA 1.394(6) . ?
C2AA H2AA 0.9500 . ?
C34 H34 0.9500 . ?
C34 C32 1.366(7) . ?
C32 C33 1.498(7) . ?
C18 C18 1.519(8) 2_656 ?
C18 H18A 0.9900 . ?
C18 H18B 0.9900 . ?
C23 H23A 0.9800 . ?
C23 H23B 0.9800 . ?
C23 H23C 0.9800 . ?
C28 H28A 0.9800 . ?
C28 H28B 0.9800 . ?
C28 H28C 0.9800 . ?
C8 H8 0.9500 . ?
C8 C9 1.3900 . ?
C8 C17 1.3900 . ?
C9 C10 1.3900 . ?
C10 H10 0.9500 . ?
C10 C15 1.3900 . ?
C15 H15 0.9500 . ?
C15 C16 1.3900 . ?
C16 C17 1.3900 . ?
C16 C12 1.3900 . ?
C17 C11 1.3900 . ?
C11 H11 0.9500 . ?
C11 C13 1.3900 . ?
C13 H13 0.9500 . ?
C13 C14 1.3900 . ?
C14 H14 0.9500 . ?
C14 C12 1.3900 . ?
C12 H12 0.9500 . ?
C36 H36A 0.9800 . ?
C36 H36B 0.9800 . ?
C36 H36C 0.9800 . ?
C33 H33A 0.9800 . ?
C33 H33B 0.9800 . ?
C33 H33C 0.9800 . ?
B1 H1A 1.0000 . ?
C7AA H7AC 0.9500 . ?
C7AA C2BA 1.3900 . ?
C7AA C0BA 1.3900 . ?
C2BA H2BA 0.9500 . ?
C2BA C1BA 1.3900 . ?
C1BA H1BA 0.9500 . ?
C1BA C5AA 1.3900 . ?
C5AA H5AA 0.9500 . ?
C5AA C4AA 1.3900 . ?
C4AA C0BA 1.3900 . ?
C4AA C3BA 1.3900 . ?
C0BA C3 1.3900 . ?
C3 H3 0.9500 . ?
C3 C4BA 1.3900 . ?
C4BA C9AA 1.3900 . ?
C9AA H9AA 0.9500 . ?
C9AA C3BA 1.3900 . ?
C3BA H3BA 0.9500 . ?

loop_
_smtbx_masks_void_nr
_smtbx_masks_void_average_x
_smtbx_masks_void_average_y
_smtbx_masks_void_average_z
_smtbx_masks_void_volume
_smtbx_masks_void_count_electrons
_smtbx_masks_void_content
1 -0.797 -0.648 -0.554 3865.3 765.1 3CH3OH,4H2O
